data_1514968
loop_
_publ_author_name
'Yang, Yin'
'Su, Xin'
'Carroll, Calden N.'
'Aprahamian, Ivan'

_publ_section_title
;
 Aggregation-induced emission in BF2--hydrazone (BODIHY) complexes
;
_journal_issue 2
_journal_name_full 'Chemical Science'
_journal_page_first 610
_journal_paper_doi 10.1039/c1sc00658d
_journal_volume 3
_journal_year 2012
_chemical_formula_moiety 'C17 H11 B F2 N4'
_chemical_formula_sum 'C17 H11 B F2 N4'
_chemical_formula_weight 320.11
_space_group_IT_number 2
_symmetry_cell_setting triclinic
_symmetry_Int_Tables_number 2
_symmetry_space_group_name_Hall '-P 1'
_symmetry_space_group_name_H-M 'P -1'
_atom_sites_solution_hydrogens geom
_atom_sites_solution_primary direct
_atom_sites_solution_secondary difmap
_audit_creation_method SHELXL-97
_cell_angle_alpha 91.862(2)
_cell_angle_beta 95.4460(10)
_cell_angle_gamma 117.2480(10)
_cell_formula_units_Z 4
_cell_length_a 7.7978(7)
_cell_length_b 8.4159(11)
_cell_length_c 25.529(2)
_cell_measurement_temperature 173(2)
_cell_volume 1477.3(3)
_computing_cell_refinement 'APEX2 (BRUKER, V2010.11-3, 2010)'
_computing_data_collection 'COSMO (BRUKER, V1.61, 2009)'
_computing_data_reduction 'SAINT (BRUKER, V7.68A, 2010)'
_computing_molecular_graphics 'SHELXTL (Sheldrick, Acta Cryst. A64 2008, 112-122)'
_computing_publication_material 'SHELXTL (Sheldrick, Acta Cryst. A64 2008, 112-122)'
_computing_structure_refinement 'SHELXL (Sheldrick, Acta Cryst. A64 2008, 112-122)'
_computing_structure_solution 'SHELXS (Sheldrick, Acta Cryst. A64 2008, 112-122)'
_diffrn_ambient_temperature 173(2)
_diffrn_detector_area_resol_mean 836.6
_diffrn_measured_fraction_theta_full 1.000
_diffrn_measured_fraction_theta_max 0.997
_diffrn_measurement_method '\w,and/f 0.5 deg'
_diffrn_radiation_monochromator graphite
_diffrn_radiation_probe x-ray
_diffrn_radiation_type MoK\a
_diffrn_radiation_wavelength 0.71073
_diffrn_reflns_av_R_equivalents 0.0412
_diffrn_reflns_av_sigmaI/netI 0.0366
_diffrn_reflns_limit_h_max 9
_diffrn_reflns_limit_h_min -9
_diffrn_reflns_limit_k_max 10
_diffrn_reflns_limit_k_min -10
_diffrn_reflns_limit_l_max 30
_diffrn_reflns_limit_l_min -30
_diffrn_reflns_number 23953
_diffrn_reflns_theta_full 25.00
_diffrn_reflns_theta_max 25.28
_diffrn_reflns_theta_min 1.61
_diffrn_source 'fine-focus sealed tube'
_exptl_absorpt_coefficient_mu 0.106
_exptl_absorpt_correction_T_max 0.9952
_exptl_absorpt_correction_T_min 0.9637
_exptl_absorpt_correction_type multi-scan
_exptl_absorpt_process_details SADABS
_exptl_crystal_density_diffrn 1.439
_exptl_crystal_density_method 'not measured'
_exptl_crystal_F_000 656
_exptl_crystal_size_max 0.35
_exptl_crystal_size_mid 0.30
_exptl_crystal_size_min 0.05
_refine_diff_density_max 0.368
_refine_diff_density_min -0.235
_refine_diff_density_rms 0.039
_refine_ls_extinction_method none
_refine_ls_goodness_of_fit_ref 1.038
_refine_ls_hydrogen_treatment constr
_refine_ls_matrix_type full
_refine_ls_number_parameters 368
_refine_ls_number_reflns 5349
_refine_ls_number_restraints 0
_refine_ls_restrained_S_all 1.038
_refine_ls_R_factor_all 0.0812
_refine_ls_R_factor_gt 0.0492
_refine_ls_shift/su_max 0.000
_refine_ls_shift/su_mean 0.000
_refine_ls_structure_factor_coef Fsqd
_refine_ls_weighting_details 'calc w=1/[\s^2^(Fo^2^)+(0.0546P)^2^+0.5672P] where P=(Fo^2^+2Fc^2^)/3'
_refine_ls_weighting_scheme calc
_refine_ls_wR_factor_gt 0.1187
_refine_ls_wR_factor_ref 0.1350
_reflns_number_gt 3603
_reflns_number_total 5349
_reflns_threshold_expression >2sigma(I)
_cod_data_source_file c1sc00658d.txt
_cod_data_source_block 5
_cod_depositor_comments
;
The following automatic conversions were performed:

'_exptl_absorpt_correction_type' value 'Multi-scan' changed to
'multi-scan' according to
/usr/data/users/saulius/automatic-downloads/retrospective/RSC/lib/dictionaries/cif_core.dic
dictionary named 'cif_core.dic' version 2.4.2 from 2011-04-26.

Automatic conversion script
Id: cif_fix_values 2281 2013-09-26 08:29:07Z andrius 
;
_cod_original_cell_volume 1477.2(3)
_cod_database_code 1514968
_contact_crystallographer_name 'Richard Staples'
_contact_crystallographer_email staples@chemistry.msu.com

loop_
_symmetry_equiv_pos_as_xyz
'x, y, z'
'-x, -y, -z'

loop_
_atom_site_label
_atom_site_type_symbol
_atom_site_fract_x
_atom_site_fract_y
_atom_site_fract_z
_atom_site_U_iso_or_equiv
_atom_site_adp_type
_atom_site_occupancy
_atom_site_symmetry_multiplicity
_atom_site_calc_flag
_atom_site_refinement_flags
_atom_site_disorder_assembly
_atom_site_disorder_group
F1A F 0.8840(3) 0.9330(2) 0.07750(8) 0.0613(6) Uani 0.783(2) 1 d P A 1
F2A F 1.0100(2) 0.7643(3) 0.11564(6) 0.0522(6) Uani 0.783(2) 1 d P A 1
F1C F 0.9840(9) 0.8825(8) 0.1198(2) 0.0442(18) Uani 0.217(2) 1 d P A 2
F2C F 0.7776(11) 0.7667(9) 0.0439(3) 0.056(2) Uani 0.217(2) 1 d P A 2
B1A B 0.8519(4) 0.7566(4) 0.08654(12) 0.0431(7) Uani 1 1 d . . .
N1A N 0.6663(3) 0.6480(2) 0.11211(8) 0.0410(5) Uani 1 1 d . A .
N2A N 0.5595(3) 0.4721(2) 0.10237(7) 0.0391(5) Uani 1 1 d . . .
N3A N 0.8314(3) 0.6622(3) 0.02958(9) 0.0329(6) Uani 0.783(2) 1 d P A 1
N4A N 0.3855(4) 0.0478(3) 0.04898(9) 0.0626(6) Uani 1 1 d . A .
C1A C 0.4766(4) 0.1998(3) 0.05613(10) 0.0468(6) Uani 1 1 d . . .
C2A C 0.5967(4) 0.3912(3) 0.06294(11) 0.0520(7) Uani 1 1 d . A .
C3A C 0.7181(4) 0.4820(4) 0.02042(10) 0.0319(6) Uani 0.783(2) 1 d P A 1
N3C N 0.92729(11) 0.59823(10) 0.081337(18) 0.036(2) Uani 0.217(2) 1 d PG A 2
C3C C 0.80119(12) 0.42015(10) 0.070442(16) 0.036(2) Uani 0.217(2) 1 d PG A 2
C4C C 0.87049(13) 0.30002(11) 0.056329(16) 0.039(3) Uani 0.217(2) 1 d PG A 2
H4CA H 0.7749 0.1794 0.0467 0.047 Uiso 0.217(2) 1 calc PR A 2
C5C C 1.06338(14) 0.33636(12) 0.054740(18) 0.0475(6) Uani 0.217(2) 1 d PG . .
H5CA H 1.1079 0.2506 0.0481 0.057 Uiso 0.217(2) 1 calc PR A 2
C6C C 1.17751(13) 0.51897(12) 0.06445(2) 0.0458(6) Uani 0.217(2) 1 d PG . .
H6CA H 1.3117 0.5618 0.0615 0.055 Uiso 0.217(2) 1 calc PR A 2
C7C C 1.11799(12) 0.66091(11) 0.07927(2) 0.041(3) Uani 0.217(2) 1 d PG A 2
H7CA H 1.2086 0.7843 0.0865 0.050 Uiso 0.217(2) 1 calc PR A 2
C4A C 0.71592(16) 0.39128(13) -0.026758(16) 0.0386(7) Uani 0.783(2) 1 d PG . 1
H4AA H 0.6374 0.2635 -0.0323 0.046 Uiso 0.783(2) 1 d PR A 1
C5A C 0.82270(18) 0.48120(15) -0.064415(17) 0.0458(6) Uani 0.783(2) 1 d PG . 1
H5AA H 0.8194 0.4197 -0.0971 0.055 Uiso 0.783(2) 1 d PR A 1
C6A C 0.93683(17) 0.66380(15) -0.05470(2) 0.0475(6) Uani 0.783(2) 1 d PG . 1
H6AA H 1.0170 0.7296 -0.0807 0.057 Uiso 0.783(2) 1 d PR A 1
C7A C 0.93842(15) 0.75484(13) -0.00815(2) 0.0402(7) Uani 0.783(2) 1 d PG . 1
H7AA H 1.0151 0.8828 -0.0027 0.048 Uiso 0.783(2) 1 d PR A 1
C8A C 0.61454(10) 0.72505(8) 0.15521(2) 0.0356(5) Uani 1 1 d G . .
C9A C 0.59975(11) 0.87836(9) 0.14757(2) 0.0416(6) Uani 1 1 d G A .
H9AA H 0.6191 0.9271 0.1143 0.050 Uiso 1 1 calc R . .
C10A C 0.55616(12) 0.96487(9) 0.18836(3) 0.0481(6) Uani 1 1 d G . .
H10A H 0.5481 1.0723 0.1826 0.058 Uiso 1 1 calc R A .
C11A C 0.52578(11) 0.89639(9) 0.23557(3) 0.0476(6) Uani 1 1 d G A .
H11A H 0.4966 0.9564 0.2628 0.057 Uiso 1 1 calc R . .
C12A C 0.53677(9) 0.73573(8) 0.24522(2) 0.0428(6) Uani 1 1 d G . .
C13A C 0.58330(8) 0.64738(8) 0.20446(2) 0.0383(5) Uani 1 1 d G A .
C14A C 0.60176(7) 0.49190(7) 0.216223(19) 0.0484(6) Uani 1 1 d G . .
H14A H 0.6389 0.4340 0.1903 0.058 Uiso 1 1 calc R A .
C15A C 0.56719(7) 0.42486(7) 0.263820(19) 0.0624(8) Uani 1 1 d G A .
H15A H 0.5767 0.3186 0.2705 0.075 Uiso 1 1 calc R . .
C16A C 0.51752(8) 0.51045(8) 0.30331(2) 0.0680(8) Uani 1 1 d G . .
H16A H 0.4934 0.4619 0.3365 0.082 Uiso 1 1 calc R A .
C17A C 0.50375(9) 0.66319(9) 0.29421(2) 0.0593(7) Uani 1 1 d G A .
H17A H 0.4715 0.7211 0.3213 0.071 Uiso 1 1 calc R . .
F1B F 1.12299(9) 0.17846(7) 0.408033(18) 0.0673(5) Uani 1 1 d G . .
F2B F 0.80498(9) -0.01745(7) 0.39385(2) 0.0672(5) Uani 1 1 d G . .
N1B N 0.91126(7) 0.26027(6) 0.354095(16) 0.0415(5) Uani 1 1 d G . .
N2B N 0.94790(6) 0.33430(5) 0.308638(16) 0.0408(5) Uani 1 1 d G . .
N3B N 0.99478(8) 0.02329(6) 0.32195(2) 0.0368(4) Uani 1 1 d G . .
N4B N 1.04094(8) 0.41134(8) 0.184771(17) 0.0665(7) Uani 1 1 d G . .
B1B B 0.95596(8) 0.11004(6) 0.372091(18) 0.0442(7) Uani 1 1 d G . .
C1B C 1.02554(7) 0.34436(7) 0.223469(17) 0.0439(6) Uani 1 1 d G . .
C2B C 1.00150(7) 0.25906(6) 0.271976(17) 0.0362(5) Uani 1 1 d G . .
C3B C 1.02260(8) 0.09863(7) 0.275412(19) 0.0337(5) Uani 1 1 d G . .
C4B C 1.06302(10) 0.01609(8) 0.23324(2) 0.0381(5) Uani 1 1 d G . .
H4BA H 1.0838 0.0686 0.2005 0.046 Uiso 1 1 calc R . .
C5B C 1.07252(11) -0.14141(8) 0.23944(2) 0.0411(6) Uani 1 1 d G . .
H5BA H 1.0986 -0.1989 0.2109 0.049 Uiso 1 1 calc R . .
C6B C 1.04417(11) -0.21566(8) 0.28704(2) 0.0443(6) Uani 1 1 d G . .
H6BA H 1.0509 -0.3243 0.2917 0.053 Uiso 1 1 calc R . .
C7B C 1.00623(10) -0.13132(7) 0.32760(2) 0.0438(6) Uani 1 1 d G . .
H7BA H 0.9874 -0.1822 0.3606 0.053 Uiso 1 1 calc R . .
C8B C 0.85179(8) 0.35405(7) 0.390808(16) 0.0439(6) Uani 1 1 d G . .
C9B C 0.66526(9) 0.27532(8) 0.401715(19) 0.0540(7) Uani 1 1 d G . .
H9BA H 0.5757 0.1599 0.3854 0.065 Uiso 1 1 calc R . .
C10B C 0.60393(11) 0.36589(10) 0.43772(2) 0.0677(8) Uani 1 1 d G . .
H10B H 0.4739 0.3100 0.4459 0.081 Uiso 1 1 calc R . .
C11B C 0.73130(12) 0.53230(10) 0.460432(18) 0.0657(8) Uani 1 1 d G . .
H11B H 0.6879 0.5935 0.4834 0.079 Uiso 1 1 calc R . .
C12B C 0.92673(11) 0.61561(9) 0.450394(16) 0.0536(7) Uani 1 1 d G . .
C13B C 0.98901(9) 0.52452(7) 0.414852(16) 0.0432(6) Uani 1 1 d G . .
C14B C 1.18810(9) 0.60751(7) 0.406355(18) 0.0496(6) Uani 1 1 d G . .
H14B H 1.2337 0.5468 0.3839 0.060 Uiso 1 1 calc R . .
C15B C 1.31415(10) 0.77383(7) 0.43025(2) 0.0617(8) Uani 1 1 d G . .
H15B H 1.4465 0.8287 0.4241 0.074 Uiso 1 1 calc R . .
C16B C 1.24851(12) 0.86366(8) 0.46386(2) 0.0701(9) Uani 1 1 d G . .
H16B H 1.3366 0.9801 0.4798 0.084 Uiso 1 1 calc R . .
C17B C 1.06422(13) 0.78801(9) 0.473789(19) 0.0685(9) Uani 1 1 d G . .
H17B H 1.0240 0.8512 0.4971 0.082 Uiso 1 1 calc R . .

loop_
_atom_site_aniso_label
_atom_site_aniso_U_11
_atom_site_aniso_U_22
_atom_site_aniso_U_33
_atom_site_aniso_U_23
_atom_site_aniso_U_13
_atom_site_aniso_U_12
F1A 0.0897(15) 0.0298(10) 0.0640(13) 0.0092(9) 0.0383(11) 0.0217(10)
F2A 0.0369(10) 0.0703(15) 0.0356(10) -0.0083(9) -0.0007(8) 0.0149(10)
F1C 0.052(4) 0.025(3) 0.048(4) 0.001(3) 0.013(3) 0.011(3)
F2C 0.078(5) 0.057(5) 0.043(4) 0.014(3) 0.011(4) 0.037(4)
B1A 0.0475(17) 0.0386(16) 0.0398(17) -0.0062(13) 0.0068(14) 0.0173(14)
N1A 0.0361(11) 0.0310(10) 0.0509(12) -0.0103(9) 0.0038(9) 0.0125(9)
N2A 0.0401(11) 0.0326(10) 0.0434(11) -0.0042(9) -0.0053(9) 0.0182(9)
N3A 0.0352(13) 0.0343(14) 0.0303(13) 0.0010(10) 0.0012(10) 0.0175(11)
N4A 0.0783(17) 0.0375(13) 0.0666(16) -0.0015(11) 0.0032(13) 0.0235(12)
C1A 0.0519(15) 0.0376(15) 0.0511(15) -0.0054(12) -0.0037(12) 0.0234(13)
C2A 0.0432(14) 0.0345(14) 0.0726(18) -0.0157(13) 0.0042(13) 0.0150(12)
C3A 0.0362(15) 0.0312(15) 0.0315(15) -0.0006(12) -0.0018(12) 0.0196(13)
N3C 0.041(5) 0.033(5) 0.033(5) -0.004(4) 0.002(4) 0.018(4)
C3C 0.045(6) 0.035(6) 0.027(5) -0.001(4) -0.003(4) 0.019(5)
C4C 0.054(7) 0.036(6) 0.029(6) 0.003(4) 0.004(5) 0.023(5)
C5C 0.0395(14) 0.0702(18) 0.0306(13) 0.0016(12) 0.0060(10) 0.0235(13)
C6C 0.0462(14) 0.0654(17) 0.0343(13) -0.0030(12) 0.0005(11) 0.0343(13)
C7C 0.051(7) 0.039(6) 0.029(6) 0.007(5) 0.010(5) 0.015(5)
C4A 0.0445(17) 0.0397(17) 0.0365(17) -0.0024(13) -0.0025(13) 0.0254(14)
C5A 0.0462(14) 0.0654(17) 0.0343(13) -0.0030(12) 0.0005(11) 0.0343(13)
C6A 0.0395(14) 0.0702(18) 0.0306(13) 0.0016(12) 0.0060(10) 0.0235(13)
C7A 0.0358(16) 0.0419(17) 0.0366(17) 0.0030(13) 0.0055(13) 0.0124(14)
C8A 0.0294(12) 0.0339(12) 0.0414(13) -0.0064(10) 0.0014(10) 0.0141(10)
C9A 0.0437(14) 0.0345(13) 0.0471(14) 0.0002(11) 0.0041(11) 0.0190(11)
C10A 0.0501(15) 0.0410(14) 0.0595(17) -0.0030(12) 0.0048(12) 0.0272(12)
C11A 0.0416(14) 0.0488(15) 0.0532(16) -0.0081(12) 0.0082(12) 0.0218(12)
C12A 0.0331(12) 0.0434(14) 0.0448(14) 0.0004(11) 0.0043(10) 0.0121(11)
C13A 0.0276(11) 0.0355(13) 0.0464(14) -0.0019(10) -0.0027(10) 0.0117(10)
C14A 0.0481(15) 0.0405(14) 0.0524(16) 0.0029(12) -0.0049(12) 0.0190(12)
C15A 0.0667(19) 0.0476(16) 0.0646(19) 0.0092(14) -0.0087(15) 0.0222(14)
C16A 0.0641(19) 0.072(2) 0.0520(17) 0.0233(15) 0.0012(14) 0.0181(16)
C17A 0.0514(16) 0.0677(19) 0.0487(16) 0.0047(14) 0.0104(13) 0.0182(14)
F1B 0.0982(12) 0.0717(11) 0.0456(9) -0.0149(7) -0.0203(8) 0.0577(10)
F2B 0.1018(13) 0.0507(9) 0.0634(10) 0.0203(8) 0.0420(9) 0.0407(9)
N1B 0.0606(13) 0.0392(11) 0.0319(11) 0.0072(9) 0.0096(9) 0.0283(10)
N2B 0.0559(12) 0.0357(11) 0.0326(11) 0.0063(8) 0.0054(9) 0.0225(10)
N3B 0.0493(12) 0.0324(10) 0.0320(10) 0.0025(8) 0.0015(8) 0.0224(9)
N4B 0.0978(19) 0.0624(15) 0.0448(14) 0.0188(12) 0.0189(13) 0.0391(14)
B1B 0.0651(19) 0.0368(15) 0.0368(15) 0.0038(12) 0.0048(14) 0.0291(14)
C1B 0.0565(16) 0.0374(13) 0.0376(14) 0.0047(11) 0.0095(11) 0.0207(12)
C2B 0.0451(13) 0.0321(12) 0.0304(12) 0.0025(10) 0.0047(10) 0.0170(11)
C3B 0.0347(12) 0.0326(12) 0.0308(12) 0.0024(9) 0.0016(9) 0.0136(10)
C4B 0.0389(13) 0.0406(13) 0.0311(12) 0.0013(10) 0.0019(10) 0.0159(11)
C5B 0.0438(14) 0.0427(14) 0.0387(13) -0.0058(11) -0.0019(11) 0.0236(11)
C6B 0.0561(15) 0.0395(14) 0.0438(14) -0.0024(11) -0.0029(12) 0.0298(12)
C7B 0.0588(16) 0.0397(14) 0.0407(14) 0.0057(11) 0.0024(11) 0.0300(12)
C8B 0.0636(17) 0.0454(14) 0.0349(13) 0.0130(11) 0.0112(12) 0.0340(13)
C9B 0.0621(17) 0.0594(17) 0.0528(16) 0.0164(13) 0.0180(13) 0.0359(15)
C10B 0.083(2) 0.088(2) 0.0629(19) 0.0297(17) 0.0375(16) 0.0586(19)
C11B 0.106(3) 0.077(2) 0.0462(17) 0.0168(15) 0.0283(16) 0.065(2)
C12B 0.097(2) 0.0607(17) 0.0300(13) 0.0128(12) 0.0138(13) 0.0577(17)
C13B 0.0713(17) 0.0417(14) 0.0277(12) 0.0089(10) 0.0061(11) 0.0352(13)
C14B 0.0716(18) 0.0452(15) 0.0357(14) 0.0037(11) 0.0028(12) 0.0309(14)
C15B 0.077(2) 0.0500(17) 0.0515(17) -0.0042(13) -0.0091(14) 0.0275(15)
C16B 0.100(2) 0.0567(18) 0.0497(18) -0.0068(14) -0.0151(17) 0.0376(18)
C17B 0.129(3) 0.064(2) 0.0341(15) -0.0016(13) -0.0001(17) 0.065(2)

loop_
_atom_type_symbol
_atom_type_description
_atom_type_scat_dispersion_real
_atom_type_scat_dispersion_imag
_atom_type_scat_source
C C 0.0033 0.0016 'International Tables Vol C Tables 4.2.6.8 and 6.1.1.4'
H H 0.0000 0.0000 'International Tables Vol C Tables 4.2.6.8 and 6.1.1.4'
N N 0.0061 0.0033 'International Tables Vol C Tables 4.2.6.8 and 6.1.1.4'
B B 0.0013 0.0007 'International Tables Vol C Tables 4.2.6.8 and 6.1.1.4'
F F 0.0171 0.0103 'International Tables Vol C Tables 4.2.6.8 and 6.1.1.4'

loop_
_geom_angle_atom_site_label_1
_geom_angle_atom_site_label_2
_geom_angle_atom_site_label_3
_geom_angle
_geom_angle_site_symmetry_1
_geom_angle_site_symmetry_3
F2C B1A F1C 129.7(5) . .
F2C B1A F2A 147.7(4) . .
F1C B1A F2A 49.4(3) . .
F2C B1A F1A 66.5(4) . .
F1C B1A F1A 64.8(3) . .
F2A B1A F1A 109.4(2) . .
F2C B1A N1A 98.8(4) . .
F1C B1A N1A 111.1(3) . .
F2A B1A N1A 111.3(2) . .
F1A B1A N1A 113.4(2) . .
F2C B1A N3A 48.2(3) . .
F1C B1A N3A 139.1(4) . .
F2A B1A N3A 108.2(2) . .
F1A B1A N3A 105.1(2) . .
N1A B1A N3A 109.1(2) . .
F2C B1A N3C 109.4(4) . .
F1C B1A N3C 105.1(4) . .
F2A B1A N3C 55.92(15) . .
F1A B1A N3C 148.0(2) . .
N1A B1A N3C 98.59(17) . .
N3A B1A N3C 61.45(13) . .
N2A N1A C8A 114.40(16) . .
N2A N1A B1A 122.95(18) . .
C8A N1A B1A 121.82(16) . .
C2A N2A N1A 118.1(2) . .
C7A N3A C3A 119.4(2) . .
C7A N3A B1A 121.29(19) . .
C3A N3A B1A 119.0(2) . .
N4A C1A C2A 177.1(3) . .
N2A C2A C1A 114.2(2) . .
N2A C2A C3C 111.63(19) . .
C1A C2A C3C 105.77(18) . .
N2A C2A C3A 125.9(2) . .
C1A C2A C3A 118.7(2) . .
C3C C2A C3A 64.09(14) . .
N3A C3A C4A 120.6(2) . .
N3A C3A C2A 116.0(2) . .
C4A C3A C2A 123.4(2) . .
C7C N3C C3C 121.1 . .
C7C N3C B1A 115.25(10) . .
C3C N3C B1A 122.63(10) . .
N3C C3C C4C 120.0 . .
N3C C3C C2A 110.46(9) . .
C4C C3C C2A 127.79(9) . .
C5C C4C C3C 127.7 . .
C5C C4C H4CA 116.1 . .
C3C C4C H4CA 116.1 . .
C6A C5C C5A 141(10) 2_765 2_765
C6A C5C C6C 141(10) 2_765 .
C5A C5C C6C 0.04(8) 2_765 .
C6A C5C C7A 56(10) 2_765 2_765
C5A C5C C7A 121.41(10) 2_765 2_765
C6C C5C C7A 121.43(9) . 2_765
C6A C5C C4C 50(10) 2_765 .
C5A C5C C4C 107.64(6) 2_765 .
C6C C5C C4C 107.7 . .
C7A C5C C4C 105.04(9) 2_765 .
C6A C5C H5CA 83.4 2_765 .
C5A C5C H5CA 126.2 2_765 .
C6C C5C H5CA 126.2 . .
C7A C5C H5CA 48.6 2_765 .
C4C C5C H5CA 126.2 . .
C5A C6C C4A 98(10) 2_765 2_765
C5A C6C C5C 36(10) 2_765 .
C4A C6C C5C 118.10(9) 2_765 .
C5A C6C C6A 36(10) 2_765 2_765
C4A C6C C6A 118.08(9) 2_765 2_765
C5C C6C C6A 0.04(8) . 2_765
C5A C6C C7C 106(10) 2_765 .
C4A C6C C7C 95.22(7) 2_765 .
C5C C6C C7C 128.8 . .
C6A C6C C7C 128.74(6) 2_765 .
C5A C6C H6CA 127.0 2_765 .
C4A C6C H6CA 49.5 2_765 .
C5C C6C H6CA 115.6 . .
C6A C6C H6CA 115.6 2_765 .
C7C C6C H6CA 115.6 . .
N3C C7C C6C 114.5 . .
N3C C7C H7CA 122.7 . .
C6C C7C H7CA 122.7 . .
C5A C4A C6C 0.08(14) . 2_765
C5A C4A C3A 120.71(12) . .
C6C C4A C3A 120.77(16) 2_765 .
C5A C4A H4AA 119.6 . .
C6C C4A H4AA 119.6 2_765 .
C3A C4A H4AA 119.7 . .
C6C C5A C4A 80(10) 2_765 .
C6C C5A C5C 144(10) 2_765 2_765
C4A C5A C5C 118.2 . 2_765
C6C C5A C6A 144(10) 2_765 .
C4A C5A C6A 118.2 . .
C5C C5A C6A 0.04(9) 2_765 .
C6C C5A H5AA 51.6 2_765 .
C4A C5A H5AA 120.9 . .
C5C C5A H5AA 120.9 2_765 .
C6A C5A H5AA 120.9 . .
C5C C6A C5A 37(10) 2_765 .
C5C C6A C6C 36(10) 2_765 2_765
C5A C6A C6C 0.04(8) . 2_765
C5C C6A C7A 126(10) 2_765 .
C5A C6A C7A 121.4 . .
C6C C6A C7A 121.4 2_765 .
C5C C6A H6AA 102.3 2_765 .
C5A C6A H6AA 119.3 . .
C6C C6A H6AA 119.3 2_765 .
C7A C6A H6AA 119.3 . .
N3A C7A C6A 119.71(10) . .
N3A C7A C5C 119.67(15) . 2_765
C6A C7A C5C 0.06(13) . 2_765
N3A C7A H7AA 120.2 . .
C6A C7A H7AA 120.1 . .
C5C C7A H7AA 120.2 2_765 .
C9A C8A C13A 120.9 . .
C9A C8A N1A 117.38(8) . .
C13A C8A N1A 121.76(8) . .
C8A C9A C10A 120.8 . .
C8A C9A H9AA 119.6 . .
C10A C9A H9AA 119.6 . .
C11A C10A C9A 120.4 . .
C11A C10A H10A 119.8 . .
C9A C10A H10A 119.8 . .
C10A C11A C12A 121.0 . .
C10A C11A H11A 119.5 . .
C12A C11A H11A 119.5 . .
C17A C12A C11A 121.1 . .
C17A C12A C13A 119.5 . .
C11A C12A C13A 119.4 . .
C14A C13A C8A 124.5 . .
C14A C13A C12A 117.9 . .
C8A C13A C12A 117.7 . .
C15A C14A C13A 120.9 . .
C15A C14A H14A 119.5 . .
C13A C14A H14A 119.5 . .
C14A C15A C16A 120.8 . .
C14A C15A H15A 119.6 . .
C16A C15A H15A 119.6 . .
C17A C16A C15A 120.2 . .
C17A C16A H16A 119.9 . .
C15A C16A H16A 119.9 . .
C16A C17A C12A 120.7 . .
C16A C17A H17A 119.7 . .
C12A C17A H17A 119.7 . .
N2B N1B C8B 113.5 . .
N2B N1B B1B 125.7 . .
C8B N1B B1B 120.1 . .
C2B N2B N1B 118.8 . .
C3B N3B C7B 120.1 . .
C3B N3B B1B 123.2 . .
C7B N3B B1B 116.7 . .
F2B B1B F1B 109.7 . .
F2B B1B N1B 111.5 . .
F1B B1B N1B 110.7 . .
F2B B1B N3B 109.6 . .
F1B B1B N3B 107.8 . .
N1B B1B N3B 107.4 . .
N4B C1B C2B 178.7 . .
N2B C2B C1B 113.8 . .
N2B C2B C3B 126.3 . .
C1B C2B C3B 119.7 . .
N3B C3B C4B 119.7 . .
N3B C3B C2B 116.7 . .
C4B C3B C2B 123.6 . .
C5B C4B C3B 119.6 . .
C5B C4B H4BA 120.2 . .
C3B C4B H4BA 120.2 . .
C4B C5B C6B 119.9 . .
C4B C5B H5BA 120.1 . .
C6B C5B H5BA 120.1 . .
C7B C6B C5B 119.2 . .
C7B C6B H6BA 120.4 . .
C5B C6B H6BA 120.4 . .
N3B C7B C6B 121.6 . .
N3B C7B H7BA 119.2 . .
C6B C7B H7BA 119.2 . .
C9B C8B C13B 121.5 . .
C9B C8B N1B 119.1 . .
C13B C8B N1B 119.4 . .
C8B C9B C10B 119.9 . .
C8B C9B H9BA 120.1 . .
C10B C9B H9BA 120.1 . .
C11B C10B C9B 120.1 . .
C11B C10B H10B 120.0 . .
C9B C10B H10B 120.0 . .
C10B C11B C12B 121.1 . .
C10B C11B H11B 119.5 . .
C12B C11B H11B 119.5 . .
C11B C12B C17B 122.7 . .
C11B C12B C13B 119.0 . .
C17B C12B C13B 118.3 . .
C8B C13B C14B 123.1 . .
C8B C13B C12B 118.5 . .
C14B C13B C12B 118.4 . .
C15B C14B C13B 120.5 . .
C15B C14B H14B 119.7 . .
C13B C14B H14B 119.7 . .
C14B C15B C16B 120.1 . .
C14B C15B H15B 119.9 . .
C16B C15B H15B 119.9 . .
C17B C16B C15B 120.9 . .
C17B C16B H16B 119.5 . .
C15B C16B H16B 119.5 . .
C16B C17B C12B 121.6 . .
C16B C17B H17B 119.2 . .
C12B C17B H17B 119.2 . .

loop_
_geom_bond_atom_site_label_1
_geom_bond_atom_site_label_2
_geom_bond_distance
_geom_bond_site_symmetry_2
F1A B1A 1.419(3) .
F2A B1A 1.351(3) .
F1C B1A 1.296(6) .
F2C B1A 1.208(7) .
B1A N1A 1.537(3) .
B1A N3A 1.593(3) .
B1A N3C 1.691(3) .
N1A N2A 1.325(2) .
N1A C8A 1.4393(19) .
N2A C2A 1.324(3) .
N3A C7A 1.355(2) .
N3A C3A 1.359(3) .
N4A C1A 1.141(3) .
C1A C2A 1.440(3) .
C2A C3C 1.491(3) .
C2A C3A 1.499(4) .
C3A C4A 1.399(3) .
N3C C7C 1.3381 .
N3C C3C 1.3646 .
C3C C4C 1.3991 .
C4C C5C 1.3959 .
C4C H4CA 0.9500 .
C5C C6A 0.002(3) 2_765
C5C C5A 1.3756(19) 2_765
C5C C6C 1.3771 .
C5C C7A 1.3899(11) 2_765
C5C H5CA 0.9500 .
C6C C5A 0.002(3) 2_765
C6C C4A 1.3460(11) 2_765
C6C C6A 1.3784(19) 2_765
C6C C7C 1.5156 .
C6C H6CA 0.9500 .
C7C H7CA 0.9500 .
C4A C5A 1.3463 .
C4A C6C 1.3459(17) 2_765
C4A H4AA 0.9600 .
C5A C6C 0.002(4) 2_765
C5A C5C 1.376(2) 2_765
C5A C6A 1.3770 .
C5A H5AA 0.9600 .
C6A C5C 0.002(4) 2_765
C6A C6C 1.378(2) 2_765
C6A C7A 1.3889 .
C6A H6AA 0.9601 .
C7A C5C 1.3899(15) 2_765
C7A H7AA 0.9601 .
C8A C9A 1.3655 .
C8A C13A 1.4258 .
C9A C10A 1.4050 .
C9A H9AA 0.9500 .
C10A C11A 1.3475 .
C10A H10A 0.9500 .
C11A C12A 1.4212 .
C11A H11A 0.9500 .
C12A C17A 1.4035 .
C12A C13A 1.4268 .
C13A C14A 1.4188 .
C14A C15A 1.3546 .
C14A H14A 0.9500 .
C15A C16A 1.4028 .
C15A H15A 0.9500 .
C16A C17A 1.3634 .
C16A H16A 0.9500 .
C17A H17A 0.9500 .
F1B B1B 1.3863 .
F2B B1B 1.3609 .
N1B N2B 1.3279 .
N1B C8B 1.4442 .
N1B B1B 1.5304 .
N2B C2B 1.3152 .
N3B C3B 1.3537 .
N3B C7B 1.3558 .
N3B B1B 1.5743 .
N4B C1B 1.1423 .
C1B C2B 1.4362 .
C2B C3B 1.4374 .
C3B C4B 1.3990 .
C4B C5B 1.3743 .
C4B H4BA 0.9500 .
C5B C6B 1.3749 .
C5B H5BA 0.9500 .
C6B C7B 1.3661 .
C6B H6BA 0.9500 .
C7B H7BA 0.9500 .
C8B C9B 1.3560 .
C8B C13B 1.4115 .
C9B C10B 1.4234 .
C9B H9BA 0.9500 .
C10B C11B 1.3595 .
C10B H10B 0.9500 .
C11B C12B 1.4096 .
C11B H11B 0.9500 .
C12B C17B 1.4174 .
C12B C13B 1.4234 .
C13B C14B 1.4234 .
C14B C15B 1.3669 .
C14B H14B 0.9500 .
C15B C16B 1.4019 .
C15B H15B 0.9500 .
C16B C17B 1.3329 .
C16B H16B 0.9500 .
C17B H17B 0.9500 .

loop_
_geom_torsion_atom_site_label_1
_geom_torsion_atom_site_label_2
_geom_torsion_atom_site_label_3
_geom_torsion_atom_site_label_4
_geom_torsion
_geom_torsion_site_symmetry_1
_geom_torsion_site_symmetry_4
F2C B1A N1A N2A 79.2(4) . .
F1C B1A N1A N2A -142.0(4) . .
F2A B1A N1A N2A -88.8(3) . .
F1A B1A N1A N2A 147.3(2) . .
N3A B1A N1A N2A 30.6(3) . .
N3C B1A N1A N2A -32.1(3) . .
F2C B1A N1A C8A -111.8(4) . .
F1C B1A N1A C8A 27.0(5) . .
F2A B1A N1A C8A 80.2(3) . .
F1A B1A N1A C8A -43.7(3) . .
N3A B1A N1A C8A -160.46(17) . .
N3C B1A N1A C8A 136.88(15) . .
C8A N1A N2A C2A 179.31(18) . .
B1A N1A N2A C2A -11.0(3) . .
F2C B1A N3A C7A 73.1(5) . .
F1C B1A N3A C7A -32.9(7) . .
F2A B1A N3A C7A -81.0(3) . .
F1A B1A N3A C7A 35.8(3) . .
N1A B1A N3A C7A 157.78(19) . .
N3C B1A N3A C7A -112.7(2) . .
F2C B1A N3A C3A -113.1(5) . .
F1C B1A N3A C3A 140.9(6) . .
F2A B1A N3A C3A 92.8(3) . .
F1A B1A N3A C3A -150.4(2) . .
N1A B1A N3A C3A -28.4(3) . .
N3C B1A N3A C3A 61.1(2) . .
N1A N2A C2A C1A 178.6(2) . .
N1A N2A C2A C3C 58.7(3) . .
N1A N2A C2A C3A -14.3(4) . .
N4A C1A C2A N2A 180(100) . .
N4A C1A C2A C3C -57(6) . .
N4A C1A C2A C3A 12(6) . .
C7A N3A C3A C4A 2.0(3) . .
B1A N3A C3A C4A -171.9(2) . .
C7A N3A C3A C2A -176.92(19) . .
B1A N3A C3A C2A 9.2(3) . .
N2A C2A C3A N3A 14.7(4) . .
C1A C2A C3A N3A -178.7(2) . .
C3C C2A C3A N3A -84.2(2) . .
N2A C2A C3A C4A -164.2(2) . .
C1A C2A C3A C4A 2.5(4) . .
C3C C2A C3A C4A 97.0(2) . .
F2C B1A N3C C7C 101.6(4) . .
F1C B1A N3C C7C -41.2(3) . .
F2A B1A N3C C7C -45.87(15) . .
F1A B1A N3C C7C 25.1(5) . .
N1A B1A N3C C7C -155.83(11) . .
N3A B1A N3C C7C 97.01(12) . .
F2C B1A N3C C3C -67.0(4) . .
F1C B1A N3C C3C 150.2(3) . .
F2A B1A N3C C3C 145.50(10) . .
F1A B1A N3C C3C -143.5(4) . .
N1A B1A N3C C3C 35.5(2) . .
N3A B1A N3C C3C -71.63(14) . .
C7C N3C C3C C4C -0.6 . .
B1A N3C C3C C4C 167.36(12) . .
C7C N3C C3C C2A -166.59(12) . .
B1A N3C C3C C2A 1.40(17) . .
N2A C2A C3C N3C -50.6(2) . .
C1A C2A C3C N3C -175.34(15) . .
C3A C2A C3C N3C 69.95(14) . .
N2A C2A C3C C4C 144.84(13) . .
C1A C2A C3C C4C 20.1(3) . .
C3A C2A C3C C4C -94.63(15) . .
N3C C3C C4C C5C 4.5 . .
C2A C3C C4C C5C 167.76(14) . .
C3C C4C C5C C6A -150(92) . 2_765
C3C C4C C5C C5A -6.2 . 2_765
C3C C4C C5C C6C -6.2 . .
C3C C4C C5C C7A -136.86(7) . 2_765
C6A C5C C6C C5A -10(24) 2_765 2_765
C7A C5C C6C C5A 64(94) 2_765 2_765
C4C C5C C6C C5A -57(71) . 2_765
C6A C5C C6C C4A -72(100) 2_765 2_765
C5A C5C C6C C4A -62(94) 2_765 2_765
C7A C5C C6C C4A 1.9 2_765 2_765
C4C C5C C6C C4A -119.02(8) . 2_765
C5A C5C C6C C6A 10(23) 2_765 2_765
C7A C5C C6C C6A 74(100) 2_765 2_765
C4C C5C C6C C6A -47(77) . 2_765
C6A C5C C6C C7C 52(77) 2_765 .
C5A C5C C6C C7C 62(71) 2_765 .
C7A C5C C6C C7C 126.02(8) 2_765 .
C4C C5C C6C C7C 5.1 . .
C3C N3C C7C C6C -0.3 . .
B1A N3C C7C C6C -169.15(11) . .
C5A C6C C7C N3C 31(62) 2_765 .
C4A C6C C7C N3C 130.50(9) 2_765 .
C5C C6C C7C N3C -2.3 . .
C6A C6C C7C N3C -2.29(5) 2_765 .
N3A C3A C4A C5A -1.4(3) . .
C2A C3A C4A C5A 177.41(17) . .
N3A C3A C4A C6C -1.5(3) . 2_765
C2A C3A C4A C6C 177.36(19) . 2_765
C3A C4A C5A C6C -146(100) . 2_765
C6C C4A C5A C5C 147(100) 2_765 2_765
C3A C4A C5A C5C 1.30(13) . 2_765
C6C C4A C5A C6A 147(100) 2_765 .
C3A C4A C5A C6A 1.34(13) . .
C6C C5A C6A C5C 2(22) 2_765 2_765
C4A C5A C6A C5C -112(100) . 2_765
C4A C5A C6A C6C -114(100) . 2_765
C5C C5A C6A C6C -2(22) 2_765 2_765
C6C C5A C6A C7A 112(100) 2_765 .
C4A C5A C6A C7A -1.9 . .
C5C C5A C6A C7A 110(100) 2_765 .
C3A N3A C7A C6A -2.5(3) . .
B1A N3A C7A C6A 171.24(17) . .
C3A N3A C7A C5C -2.5(3) . 2_765
B1A N3A C7A C5C 171.29(19) . 2_765
C5C C6A C7A N3A 47(100) 2_765 .
C5A C6A C7A N3A 2.52(11) . .
C6C C6A C7A N3A 2.57(12) 2_765 .
C5A C6A C7A C5C -44(100) . 2_765
C6C C6A C7A C5C -44(100) 2_765 2_765
N2A N1A C8A C9A -134.50(14) . .
B1A N1A C8A C9A 55.6(2) . .
N2A N1A C8A C13A 46.69(18) . .
B1A N1A C8A C13A -123.16(18) . .
C13A C8A C9A C10A 0.9 . .
N1A C8A C9A C10A -177.87(8) . .
C8A C9A C10A C11A -0.8 . .
C9A C10A C11A C12A -0.1 . .
C10A C11A C12A C17A -179.5 . .
C10A C11A C12A C13A 0.9 . .
C9A C8A C13A C14A -177.9 . .
N1A C8A C13A C14A 0.84(9) . .
C9A C8A C13A C12A -0.2 . .
N1A C8A C13A C12A 178.62(9) . .
C17A C12A C13A C14A -2.5 . .
C11A C12A C13A C14A 177.2 . .
C17A C12A C13A C8A 179.6 . .
C11A C12A C13A C8A -0.7 . .
C8A C13A C14A C15A -179.2 . .
C12A C13A C14A C15A 3.1 . .
C13A C14A C15A C16A -1.8 . .
C14A C15A C16A C17A -0.1 . .
C15A C16A C17A C12A 0.7 . .
C11A C12A C17A C16A -179.0 . .
C13A C12A C17A C16A 0.6 . .
C8B N1B N2B C2B -179.4 . .
B1B N1B N2B C2B 10.3 . .
N2B N1B B1B F2B -136.1 . .
C8B N1B B1B F2B 54.2 . .
N2B N1B B1B F1B 101.5 . .
C8B N1B B1B F1B -68.2 . .
N2B N1B B1B N3B -16.0 . .
C8B N1B B1B N3B 174.3 . .
C3B N3B B1B F2B 133.8 . .
C7B N3B B1B F2B -48.4 . .
C3B N3B B1B F1B -106.8 . .
C7B N3B B1B F1B 71.0 . .
C3B N3B B1B N1B 12.6 . .
C7B N3B B1B N1B -169.6 . .
N1B N2B C2B C1B 176.4 . .
N1B N2B C2B C3B 1.1 . .
N4B C1B C2B N2B -63.0 . .
N4B C1B C2B C3B 112.7 . .
C7B N3B C3B C4B 0.0 . .
B1B N3B C3B C4B 177.8 . .
C7B N3B C3B C2B 177.9 . .
B1B N3B C3B C2B -4.3 . .
N2B C2B C3B N3B -3.8 . .
C1B C2B C3B N3B -178.9 . .
N2B C2B C3B C4B 174.0 . .
C1B C2B C3B C4B -1.1 . .
N3B C3B C4B C5B 0.5 . .
C2B C3B C4B C5B -177.2 . .
C3B C4B C5B C6B -0.6 . .
C4B C5B C6B C7B 0.2 . .
C3B N3B C7B C6B -0.5 . .
B1B N3B C7B C6B -178.4 . .
C5B C6B C7B N3B 0.4 . .
N2B N1B C8B C9B 110.2 . .
B1B N1B C8B C9B -78.9 . .
N2B N1B C8B C13B -70.3 . .
B1B N1B C8B C13B 100.6 . .
C13B C8B C9B C10B 0.7 . .
N1B C8B C9B C10B -179.9 . .
C8B C9B C10B C11B 1.1 . .
C9B C10B C11B C12B -2.2 . .
C10B C11B C12B C17B -179.3 . .
C10B C11B C12B C13B 1.5 . .
C9B C8B C13B C14B 176.9 . .
N1B C8B C13B C14B -2.6 . .
C9B C8B C13B C12B -1.3 . .
N1B C8B C13B C12B 179.2 . .
C11B C12B C13B C8B 0.3 . .
C17B C12B C13B C8B -179.0 . .
C11B C12B C13B C14B -178.0 . .
C17B C12B C13B C14B 2.7 . .
C8B C13B C14B C15B 179.3 . .
C12B C13B C14B C15B -2.5 . .
C13B C14B C15B C16B 0.6 . .
C14B C15B C16B C17B 1.1 . .
C15B C16B C17B C12B -0.9 . .
C11B C12B C17B C16B 179.7 . .
C13B C12B C17B C16B -1.1 . .
